data_1526024
loop_
_publ_author_name
'Moeller, A.'

_publ_section_title
;
 Cs4 K2 Cu Si2 O8: Synthese, Kristallstruktur, UV-Vis-IR-Daten
;
_journal_name_full 'Zeitschrift fuer Anorganische und Allgemeine Chemie'
_journal_page_first 2251
_journal_page_last 2252
_journal_volume 626
_journal_year 2000
_chemical_formula_sum 'Cs4 Cu K2 O8 Si2'
_chemical_name_systematic 'Cs4 K2 Cu (Si O4)2'
_space_group_IT_number 136
_symmetry_space_group_name_Hall '-P 4n 2n'
_symmetry_space_group_name_H-M 'P 42/m n m'
_cell_angle_alpha 90
_cell_angle_beta 90
_cell_angle_gamma 90
_cell_formula_units_Z 2
_cell_length_a 10.408
_cell_length_b 10.408
_cell_length_c 6.0921
_cell_volume 659.936
_citation_journal_id_ASTM ZAACAB
_cod_data_source_file Moeller_ZAACAB_2000_782.cif
_cod_data_source_block Cs4Cu1K2O8Si2
_cod_original_cell_volume 659.9357
_cod_original_formula_sum 'Cs4 Cu1 K2 O8 Si2'
_cod_database_code 1526024

loop_
_symmetry_equiv_pos_as_xyz
x,y,z
-y+1/2,x+1/2,z+1/2
-x,-y,z
y+1/2,-x+1/2,z+1/2
x+1/2,-y+1/2,-z+1/2
y,x,-z
-x+1/2,y+1/2,-z+1/2
-y,-x,-z
-x,-y,-z
y-1/2,-x-1/2,-z-1/2
x,y,-z
-y-1/2,x-1/2,-z-1/2
-x-1/2,y-1/2,z-1/2
-y,-x,z
x-1/2,-y-1/2,z-1/2
y,x,z

loop_
_atom_site_label
_atom_site_type_symbol
_atom_site_fract_x
_atom_site_fract_y
_atom_site_fract_z
_atom_site_occupancy
_atom_site_U_iso_or_equiv
Cu1 Cu+2 0 0 0 1 0.0
Cs1 Cs+1 0.1369 0.6167 0 1 0.0
K1 K+1 0.6024 0.6024 0 1 0.0
Si1 Si+4 0.8241 0.8241 0 1 0.0
O1 O-2 0.898 0.898 0.209 1 0.0
O2 O-2 0.852 0.671 0 1 0.0
